data_7242375
loop_
_publ_author_name
'Basak, Tanmoy'
'Gomila, Rosa M.'
'Frontera, Antonio'
'Chattopadhyay, Shouvik'

_publ_section_title
;
 Differentiating intramolecular spodium bonds from coordination bonds in
 two polynuclear zinc(ii) Schiff base complexes
;
_journal_issue 14
_journal_name_full CrystEngComm
_journal_page_first 2703
_journal_page_last 2710
_journal_paper_doi 10.1039/D1CE00214G
_journal_volume 23
_journal_year 2021
_chemical_formula_sum 'C27 H28 N8 O4 Zn2'
_chemical_formula_weight 659.31
_space_group_crystal_system monoclinic
_space_group_IT_number 7
_space_group_name_Hall 'P -2yc'
_space_group_name_H-M_alt 'P 1 c 1'
_atom_sites_solution_hydrogens geom
_audit_creation_method SHELXL-2018/3
_audit_update_record
;
2021-03-05 deposited with the CCDC.	2021-03-09 downloaded from the CCDC.
;
_cell_angle_alpha 90
_cell_angle_beta 99.628(4)
_cell_angle_gamma 90
_cell_formula_units_Z 2
_cell_length_a 8.7813(11)
_cell_length_b 15.1028(18)
_cell_length_c 11.4147(14)
_cell_measurement_reflns_used 900
_cell_measurement_temperature 273(2)
_cell_measurement_theta_max 27.190
_cell_measurement_theta_min 2.197
_cell_volume 1492.5(3)
_computing_structure_refinement 'SHELXL-2018/3 (Sheldrick, 2018)'
_computing_structure_solution 'SHELXT 2014/5 (Sheldrick, 2014)'
_diffrn_ambient_temperature 273(2)
_diffrn_measured_fraction_theta_full 0.998
_diffrn_measured_fraction_theta_max 0.993
_diffrn_measurement_device_type 'BRUKER D8 QUEST AREA DETECTOR'
_diffrn_radiation_type MoK\a
_diffrn_radiation_wavelength 0.71073
_diffrn_reflns_av_R_equivalents 0.0642
_diffrn_reflns_av_unetI/netI 0.0693
_diffrn_reflns_Laue_measured_fraction_full 0.998
_diffrn_reflns_Laue_measured_fraction_max 0.993
_diffrn_reflns_limit_h_max 11
_diffrn_reflns_limit_h_min -11
_diffrn_reflns_limit_k_max 19
_diffrn_reflns_limit_k_min -19
_diffrn_reflns_limit_l_max 14
_diffrn_reflns_limit_l_min -14
_diffrn_reflns_number 19657
_diffrn_reflns_point_group_measured_fraction_full 0.996
_diffrn_reflns_point_group_measured_fraction_max 0.990
_diffrn_reflns_theta_full 25.242
_diffrn_reflns_theta_max 27.190
_diffrn_reflns_theta_min 2.697
_exptl_absorpt_coefficient_mu 1.653
_exptl_absorpt_correction_type multi-scan
_exptl_absorpt_process_details SADABS
_exptl_crystal_colour yellow
_exptl_crystal_density_diffrn 1.467
_exptl_crystal_description block
_exptl_crystal_F_000 676
_exptl_crystal_size_max 0.8
_exptl_crystal_size_mid 0.5
_exptl_crystal_size_min 0.2
_exptl_transmission_factor_max 0.718
_exptl_transmission_factor_min 0.386
_refine_diff_density_max 1.076
_refine_diff_density_min -1.242
_refine_diff_density_rms 0.341
_refine_ls_abs_structure_details
;
 Refined as an inversion twin.
;
_refine_ls_abs_structure_Flack 0.04(3)
_refine_ls_extinction_method none
_refine_ls_goodness_of_fit_ref 1.060
_refine_ls_hydrogen_treatment constr
_refine_ls_matrix_type full
_refine_ls_number_parameters 363
_refine_ls_number_reflns 6581
_refine_ls_number_restraints 2
_refine_ls_restrained_S_all 1.059
_refine_ls_R_factor_all 0.0725
_refine_ls_R_factor_gt 0.0553
_refine_ls_shift/su_max 0.001
_refine_ls_shift/su_mean 0.000
_refine_ls_structure_factor_coef Fsqd
_refine_ls_weighting_details 'w=1/[\s^2^(Fo^2^)+(0.0782P)^2^] where P=(Fo^2^+2Fc^2^)/3'
_refine_ls_weighting_scheme calc
_refine_ls_wR_factor_gt 0.1337
_refine_ls_wR_factor_ref 0.1470
_reflns_Friedel_coverage 0.988
_reflns_Friedel_fraction_full 0.993
_reflns_Friedel_fraction_max 0.986
_reflns_number_gt 5274
_reflns_number_total 6581
_reflns_threshold_expression 'I > 2\s(I)'
_cod_data_source_file d1ce00214g2.cif
_cod_data_source_block shelx_CCDC1
_cod_depositor_comments 'Adding full bibliography for 7242374--7242375.cif.'
_cod_original_sg_symbol_H-M 'P c'
_cod_database_code 7242375
_shelx_shelxl_version_number 2018/3
_shelx_space_group_comment
;
The symmetry employed for this shelxl refinement is uniquely defined
by the following loop, which should always be used as a source of
symmetry information in preference to the above space-group names.
They are only intended as comments.
;

loop_
_space_group_symop_operation_xyz
'x, y, z'
'x, -y, z+1/2'

loop_
_atom_site_label
_atom_site_type_symbol
_atom_site_fract_x
_atom_site_fract_y
_atom_site_fract_z
_atom_site_U_iso_or_equiv
_atom_site_adp_type
_atom_site_occupancy
_atom_site_site_symmetry_order
_atom_site_calc_flag
_atom_site_refinement_flags_posn
_atom_site_refinement_flags_adp
_atom_site_refinement_flags_occupancy
_atom_site_disorder_assembly
_atom_site_disorder_group
Zn1 Zn 0.54485(7) 0.77404(5) 0.17808(6) 0.0358(2) Uani 1 1 d . . . . .
Zn2 Zn 0.50157(8) 0.72123(5) -0.09073(7) 0.0427(3) Uani 1 1 d . . . . .
O2 O 0.6408(7) 0.7934(4) 0.0297(6) 0.0427(14) Uani 1 1 d . . . . .
O4 O 0.7536(8) 0.7690(4) -0.1672(6) 0.0550(17) Uani 1 1 d . . . . .
C15 C 0.7976(9) 0.9061(5) 0.2207(8) 0.0429(18) Uani 1 1 d . . . . .
H15 H 0.856529 0.946447 0.270643 0.051 Uiso 1 1 calc R U . . .
N2 N 0.6867(7) 0.8730(4) 0.2609(6) 0.0394(13) Uani 1 1 d . . . . .
N1 N 0.3741(9) 0.7902(5) 0.2767(7) 0.0481(17) Uani 1 1 d . . . . .
C21 C 0.7715(9) 0.8360(5) 0.0186(8) 0.0381(17) Uani 1 1 d . . . . .
C18 C 1.0423(11) 0.9238(7) -0.0088(10) 0.066(3) Uani 1 1 d . . . . .
H18 H 1.132889 0.952832 -0.018128 0.079 Uiso 1 1 calc R U . . .
C17 C 0.9837(10) 0.9354(7) 0.0902(9) 0.056(2) Uani 1 1 d . . . . .
H17 H 1.032771 0.973365 0.148678 0.067 Uiso 1 1 calc R U . . .
C20 C 0.8346(10) 0.8256(5) -0.0856(8) 0.0437(19) Uani 1 1 d . . . . .
C16 C 0.8485(9) 0.8910(5) 0.1076(8) 0.0389(17) Uani 1 1 d . . . . .
C6 C 0.0268(10) 0.6676(7) 0.1543(9) 0.061(3) Uani 1 1 d . . . . .
H6 H -0.022925 0.679718 0.218376 0.073 Uiso 1 1 calc R U . . .
C3 C 0.1694(10) 0.6354(6) -0.0406(8) 0.047(2) Uani 1 1 d . . . . .
C4 C 0.0286(10) 0.5976(7) -0.0325(10) 0.062(3) Uani 1 1 d . . . . .
H4 H -0.020136 0.561080 -0.093017 0.075 Uiso 1 1 calc R U . . .
C26 C 0.6422(13) 0.5368(7) -0.1176(13) 0.090(2) Uani 1 1 d . . . . .
O3 O 0.2428(8) 0.6255(5) -0.1351(7) 0.069(2) Uani 1 1 d . . . . .
O1 O 0.3826(8) 0.7259(4) 0.0436(6) 0.0482(18) Uani 1 1 d . . . . .
N7 N 0.1745(11) 0.8544(7) -0.3522(8) 0.078(3) Uani 1 1 d . . . . .
C19 C 0.9692(10) 0.8682(6) -0.0989(9) 0.057(2) Uani 1 1 d . . . . .
H19 H 1.011334 0.860107 -0.167608 0.068 Uiso 1 1 calc R U . . .
C23 C 0.7163(17) 0.6886(10) -0.3505(11) 0.092(4) Uani 1 1 d . . . . .
H23A H 0.751663 0.630119 -0.326755 0.139 Uiso 1 1 calc R U . . .
H23B H 0.725553 0.697936 -0.432186 0.139 Uiso 1 1 calc R U . . .
H23C H 0.610199 0.694853 -0.341243 0.139 Uiso 1 1 calc R U . . .
N4 N 0.5893(9) 0.6023(5) -0.1012(7) 0.0591(19) Uani 1 1 d . . . . .
C24 C 0.2878(9) 0.8132(6) -0.2898(8) 0.0495(19) Uani 1 1 d . . . . .
C7 C 0.1737(10) 0.7059(6) 0.1498(9) 0.048(2) Uani 1 1 d . . . . .
C9 C 0.2374(10) 0.7568(7) 0.2508(9) 0.051(2) Uani 1 1 d . . . . .
H9 H 0.171992 0.767402 0.305473 0.062 Uiso 1 1 calc R U . . .
C22 C 0.8124(14) 0.7555(8) -0.2744(9) 0.069(3) Uani 1 1 d . . . . .
H22A H 0.918401 0.734965 -0.256250 0.083 Uiso 1 1 calc R U . . .
H22B H 0.811503 0.811063 -0.317191 0.083 Uiso 1 1 calc R U . . .
C14 C 0.6716(10) 0.8993(7) 0.3823(7) 0.051(2) Uani 1 1 d . . . . .
H14A H 0.731032 0.952939 0.402461 0.062 Uiso 1 1 calc R U . . .
H14B H 0.716092 0.853314 0.436693 0.062 Uiso 1 1 calc R U . . .
C8 C 0.2445(9) 0.6900(5) 0.0518(7) 0.0387(17) Uani 1 1 d . . . . .
C1 C 0.2716(19) 0.5654(14) -0.3238(14) 0.134(7) Uani 1 1 d . . . . .
H1A H 0.289260 0.625794 -0.344148 0.201 Uiso 1 1 calc R U . . .
H1B H 0.212788 0.535984 -0.391103 0.201 Uiso 1 1 calc R U . . .
H1C H 0.368951 0.535862 -0.301491 0.201 Uiso 1 1 calc R U . . .
C25 C 0.0910(13) 0.8153(10) -0.4434(10) 0.078(3) Uani 1 1 d . . . . .
C5 C -0.0405(11) 0.6142(8) 0.0668(11) 0.070(3) Uani 1 1 d . . . . .
H5 H -0.134687 0.587896 0.072421 0.084 Uiso 1 1 calc R U . . .
N6 N 0.0083(14) 0.7897(11) -0.5244(12) 0.122(5) Uani 1 1 d . . . . .
N3 N 0.3940(10) 0.7863(5) -0.2280(8) 0.060(2) Uani 1 1 d . . . . .
C2 C 0.1861(14) 0.5633(8) -0.2244(10) 0.084(3) Uani 1 1 d . . . . .
H2A H 0.078051 0.575491 -0.253671 0.101 Uiso 1 1 calc R U . . .
H2B H 0.193186 0.504339 -0.190032 0.101 Uiso 1 1 calc R U . . .
N8 N 0.7244(11) 0.4669(6) -0.1303(11) 0.090(2) Uani 1 1 d . . . . .
C10 C 0.4112(12) 0.8312(7) 0.3966(8) 0.060(2) Uani 1 1 d . . . . .
H10A H 0.468691 0.788698 0.450535 0.072 Uiso 1 1 calc R U . . .
H10B H 0.315332 0.843433 0.425160 0.072 Uiso 1 1 calc R U . . .
C11 C 0.5038(9) 0.9159(5) 0.4008(7) 0.0421(16) Uani 1 1 d . . . . .
C13 C 0.5136(12) 0.9548(7) 0.5259(8) 0.067(3) Uani 1 1 d . . . . .
H13A H 0.411418 0.961908 0.543905 0.100 Uiso 1 1 calc R U . . .
H13B H 0.564060 1.011391 0.529315 0.100 Uiso 1 1 calc R U . . .
H13C H 0.571641 0.915537 0.582674 0.100 Uiso 1 1 calc R U . . .
C12 C 0.4271(14) 0.9827(7) 0.3107(9) 0.075(3) Uani 1 1 d . . . . .
H12A H 0.411968 0.956747 0.232864 0.112 Uiso 1 1 calc R U . . .
H12B H 0.491693 1.034081 0.311938 0.112 Uiso 1 1 calc R U . . .
H12C H 0.328937 0.999598 0.330261 0.112 Uiso 1 1 calc R U . . .
C27 C 0.6688(13) 0.3996(7) -0.1939(13) 0.090(2) Uani 1 1 d . . . . .
N5 N 0.6421(9) 0.3385(5) -0.2477(8) 0.0590(19) Uani 1 1 d . . . . .

loop_
_atom_site_aniso_label
_atom_site_aniso_U_11
_atom_site_aniso_U_22
_atom_site_aniso_U_33
_atom_site_aniso_U_23
_atom_site_aniso_U_13
_atom_site_aniso_U_12
Zn1 0.0328(5) 0.0369(5) 0.0368(5) -0.0014(4) 0.0027(4) -0.0058(4)
Zn2 0.0436(6) 0.0431(5) 0.0392(6) -0.0084(4) 0.0003(4) 0.0004(4)
O2 0.039(3) 0.046(3) 0.044(4) -0.009(2) 0.010(3) -0.012(3)
O4 0.049(4) 0.074(4) 0.043(4) -0.007(3) 0.013(3) -0.005(3)
C15 0.037(4) 0.045(4) 0.044(5) -0.005(3) 0.000(3) -0.007(3)
N2 0.030(3) 0.049(3) 0.037(3) -0.004(3) 0.000(2) -0.004(3)
N1 0.039(4) 0.061(4) 0.045(4) -0.010(3) 0.011(3) -0.012(3)
C21 0.027(4) 0.040(4) 0.047(5) 0.004(3) 0.003(3) 0.000(3)
C18 0.045(5) 0.080(7) 0.079(7) -0.002(6) 0.027(5) -0.022(5)
C17 0.035(4) 0.062(5) 0.069(6) -0.009(5) 0.008(4) -0.020(4)
C20 0.037(4) 0.047(4) 0.047(5) 0.001(4) 0.007(4) 0.001(3)
C16 0.030(4) 0.037(4) 0.050(5) 0.001(3) 0.006(3) -0.002(3)
C6 0.025(4) 0.089(7) 0.067(7) 0.002(5) 0.002(4) -0.012(4)
C3 0.037(4) 0.048(4) 0.053(5) -0.002(4) -0.007(4) -0.006(4)
C4 0.036(5) 0.065(6) 0.076(7) -0.006(5) -0.023(4) -0.013(4)
C26 0.065(4) 0.052(3) 0.137(6) -0.039(3) -0.026(4) 0.008(3)
O3 0.054(4) 0.086(5) 0.064(4) -0.033(4) 0.005(3) -0.022(4)
O1 0.034(3) 0.062(4) 0.049(4) -0.018(3) 0.009(3) -0.018(3)
N7 0.058(5) 0.110(7) 0.062(6) 0.011(5) -0.004(4) 0.024(5)
C19 0.043(5) 0.072(6) 0.059(6) -0.001(5) 0.020(5) -0.007(4)
C23 0.113(11) 0.112(10) 0.053(7) -0.026(7) 0.015(7) 0.005(8)
N4 0.055(4) 0.052(4) 0.063(5) -0.017(4) -0.010(4) -0.001(3)
C24 0.035(4) 0.074(6) 0.039(4) 0.009(4) 0.006(3) 0.008(4)
C7 0.029(4) 0.049(4) 0.063(6) -0.002(4) 0.005(4) -0.009(3)
C9 0.036(4) 0.069(5) 0.051(5) -0.007(4) 0.012(4) -0.011(4)
C22 0.070(7) 0.094(7) 0.048(5) -0.005(5) 0.019(5) 0.008(6)
C14 0.041(4) 0.080(6) 0.033(4) -0.010(4) 0.005(3) -0.011(4)
C8 0.029(4) 0.042(4) 0.042(4) 0.001(3) -0.002(3) -0.009(3)
C1 0.100(10) 0.200(17) 0.099(11) -0.092(12) 0.007(9) -0.038(11)
C25 0.046(6) 0.136(10) 0.053(6) 0.007(7) 0.009(5) 0.011(6)
C5 0.029(4) 0.088(7) 0.090(8) -0.004(6) -0.002(5) -0.019(5)
N6 0.058(6) 0.224(17) 0.078(8) -0.007(9) -0.002(6) 0.019(8)
N3 0.058(5) 0.067(5) 0.054(5) 0.000(4) 0.005(4) -0.003(4)
C2 0.080(7) 0.097(8) 0.070(7) -0.040(7) -0.003(6) -0.025(7)
N8 0.065(4) 0.052(3) 0.137(6) -0.039(3) -0.026(4) 0.008(3)
C10 0.062(6) 0.082(6) 0.039(4) -0.005(4) 0.020(4) -0.022(5)
C11 0.048(4) 0.045(4) 0.035(4) -0.007(3) 0.013(3) -0.007(4)
C13 0.068(6) 0.094(7) 0.043(5) -0.025(5) 0.019(4) -0.019(5)
C12 0.101(8) 0.061(6) 0.063(6) 0.006(5) 0.017(6) 0.031(6)
C27 0.065(4) 0.052(3) 0.137(6) -0.039(3) -0.026(4) 0.008(3)
N5 0.059(5) 0.043(4) 0.072(5) -0.011(4) 0.002(4) 0.000(3)

loop_
_atom_type_symbol
_atom_type_description
_atom_type_scat_dispersion_real
_atom_type_scat_dispersion_imag
_atom_type_scat_source
C C 0.0033 0.0016 'International Tables Vol C Tables 4.2.6.8 and 6.1.1.4'
H H 0.0000 0.0000 'International Tables Vol C Tables 4.2.6.8 and 6.1.1.4'
N N 0.0061 0.0033 'International Tables Vol C Tables 4.2.6.8 and 6.1.1.4'
O O 0.0106 0.0060 'International Tables Vol C Tables 4.2.6.8 and 6.1.1.4'
Zn Zn 0.2839 1.4301 'International Tables Vol C Tables 4.2.6.8 and 6.1.1.4'

loop_
_geom_angle_atom_site_label_1
_geom_angle_atom_site_label_2
_geom_angle_atom_site_label_3
_geom_angle
_geom_angle_site_symmetry_1
_geom_angle_site_symmetry_3
_geom_angle_publ_flag
N5 Zn1 N1 99.7(3) 2_565 . ?
N5 Zn1 O2 105.3(3) 2_565 . ?
N1 Zn1 O2 152.8(3) . . ?
N5 Zn1 O1 102.0(3) 2_565 . ?
N1 Zn1 O1 88.4(3) . . ?
O2 Zn1 O1 76.1(3) . . ?
N5 Zn1 N2 103.6(3) 2_565 . ?
N1 Zn1 N2 95.9(3) . . ?
O2 Zn1 N2 88.6(2) . . ?
O1 Zn1 N2 152.9(2) . . ?
N5 Zn1 Zn2 99.8(3) 2_565 . ?
N1 Zn1 Zn2 126.4(2) . . ?
O2 Zn1 Zn2 38.75(17) . . ?
O1 Zn1 Zn2 38.65(18) . . ?
N2 Zn1 Zn2 126.63(17) . . ?
N3 Zn2 N4 123.5(4) . . ?
N3 Zn2 O1 110.7(3) . . ?
N4 Zn2 O1 109.8(3) . . ?
N3 Zn2 O2 115.7(3) . . ?
N4 Zn2 O2 109.8(3) . . ?
O1 Zn2 O2 78.0(2) . . ?
N3 Zn2 Zn1 128.4(3) . . ?
N4 Zn2 Zn1 107.9(2) . . ?
O1 Zn2 Zn1 39.78(19) . . ?
O2 Zn2 Zn1 39.53(17) . . ?
C21 O2 Zn2 129.1(5) . . ?
C21 O2 Zn1 128.9(6) . . ?
Zn2 O2 Zn1 101.7(2) . . ?
C20 O4 C22 117.0(8) . . ?
N2 C15 C16 129.7(8) . . ?
N2 C15 H15 115.2 . . ?
C16 C15 H15 115.2 . . ?
C15 N2 C14 116.0(7) . . ?
C15 N2 Zn1 124.6(5) . . ?
C14 N2 Zn1 118.9(5) . . ?
C9 N1 C10 115.2(7) . . ?
C9 N1 Zn1 124.7(6) . . ?
C10 N1 Zn1 119.4(6) . . ?
O2 C21 C16 122.3(7) . . ?
O2 C21 C20 119.5(8) . . ?
C16 C21 C20 118.2(7) . . ?
C17 C18 C19 120.6(8) . . ?
C17 C18 H18 119.7 . . ?
C19 C18 H18 119.7 . . ?
C18 C17 C16 120.9(9) . . ?
C18 C17 H17 119.5 . . ?
C16 C17 H17 119.5 . . ?
O4 C20 C19 125.0(8) . . ?
O4 C20 C21 114.4(7) . . ?
C19 C20 C21 120.6(8) . . ?
C21 C16 C17 119.8(8) . . ?
C21 C16 C15 123.8(7) . . ?
C17 C16 C15 116.3(8) . . ?
C5 C6 C7 120.4(10) . . ?
C5 C6 H6 119.8 . . ?
C7 C6 H6 119.8 . . ?
O3 C3 C4 123.9(9) . . ?
O3 C3 C8 115.8(7) . . ?
C4 C3 C8 120.3(9) . . ?
C3 C4 C5 119.7(9) . . ?
C3 C4 H4 120.1 . . ?
C5 C4 H4 120.1 . . ?
N4 C26 N8 170.9(11) . . ?
C3 O3 C2 119.4(8) . . ?
C8 O1 Zn2 129.3(6) . . ?
C8 O1 Zn1 127.9(6) . . ?
Zn2 O1 Zn1 101.6(3) . . ?
C24 N7 C25 120.2(11) . . ?
C20 C19 C18 119.8(9) . . ?
C20 C19 H19 120.1 . . ?
C18 C19 H19 120.1 . . ?
C22 C23 H23A 109.5 . . ?
C22 C23 H23B 109.5 . . ?
H23A C23 H23B 109.5 . . ?
C22 C23 H23C 109.5 . . ?
H23A C23 H23C 109.5 . . ?
H23B C23 H23C 109.5 . . ?
C26 N4 Zn2 173.3(11) . . ?
N3 C24 N7 171.7(12) . . ?
C8 C7 C9 125.4(7) . . ?
C8 C7 C6 119.4(9) . . ?
C9 C7 C6 115.2(8) . . ?
N1 C9 C7 128.5(8) . . ?
N1 C9 H9 115.7 . . ?
C7 C9 H9 115.7 . . ?
O4 C22 C23 110.2(9) . . ?
O4 C22 H22A 109.6 . . ?
C23 C22 H22A 109.6 . . ?
O4 C22 H22B 109.6 . . ?
C23 C22 H22B 109.6 . . ?
H22A C22 H22B 108.1 . . ?
N2 C14 C11 114.4(7) . . ?
N2 C14 H14A 108.7 . . ?
C11 C14 H14A 108.7 . . ?
N2 C14 H14B 108.7 . . ?
C11 C14 H14B 108.7 . . ?
H14A C14 H14B 107.6 . . ?
O1 C8 C7 121.1(7) . . ?
O1 C8 C3 119.8(8) . . ?
C7 C8 C3 119.1(7) . . ?
C2 C1 H1A 109.5 . . ?
C2 C1 H1B 109.5 . . ?
H1A C1 H1B 109.5 . . ?
C2 C1 H1C 109.5 . . ?
H1A C1 H1C 109.5 . . ?
H1B C1 H1C 109.5 . . ?
N6 C25 N7 172.3(16) . . ?
C6 C5 C4 121.1(9) . . ?
C6 C5 H5 119.4 . . ?
C4 C5 H5 119.4 . . ?
C24 N3 Zn2 155.0(8) . . ?
O3 C2 C1 112.3(10) . . ?
O3 C2 H2A 109.1 . . ?
C1 C2 H2A 109.1 . . ?
O3 C2 H2B 109.1 . . ?
C1 C2 H2B 109.1 . . ?
H2A C2 H2B 107.9 . . ?
C27 N8 C26 122.3(10) . . ?
N1 C10 C11 114.5(7) . . ?
N1 C10 H10A 108.6 . . ?
C11 C10 H10A 108.6 . . ?
N1 C10 H10B 108.6 . . ?
C11 C10 H10B 108.6 . . ?
H10A C10 H10B 107.6 . . ?
C10 C11 C12 111.5(8) . . ?
C10 C11 C13 107.5(7) . . ?
C12 C11 C13 109.1(7) . . ?
C10 C11 C14 112.2(7) . . ?
C12 C11 C14 109.9(7) . . ?
C13 C11 C14 106.5(7) . . ?
C11 C13 H13A 109.5 . . ?
C11 C13 H13B 109.5 . . ?
H13A C13 H13B 109.5 . . ?
C11 C13 H13C 109.5 . . ?
H13A C13 H13C 109.5 . . ?
H13B C13 H13C 109.5 . . ?
C11 C12 H12A 109.5 . . ?
C11 C12 H12B 109.5 . . ?
H12A C12 H12B 109.5 . . ?
C11 C12 H12C 109.5 . . ?
H12A C12 H12C 109.5 . . ?
H12B C12 H12C 109.5 . . ?
N5 C27 N8 170.2(13) . . ?
C27 N5 Zn1 164.5(10) . 2_564 ?

loop_
_geom_bond_atom_site_label_1
_geom_bond_atom_site_label_2
_geom_bond_distance
_geom_bond_site_symmetry_2
_geom_bond_publ_flag
Zn1 N5 2.024(7) 2_565 ?
Zn1 N1 2.035(7) . ?
Zn1 O2 2.035(6) . ?
Zn1 O1 2.045(7) . ?
Zn1 N2 2.070(6) . ?
Zn1 Zn2 3.1314(11) . ?
Zn2 N3 1.954(9) . ?
Zn2 N4 1.967(7) . ?
Zn2 O1 1.996(7) . ?
Zn2 O2 2.002(6) . ?
O2 C21 1.341(9) . ?
O4 C20 1.371(11) . ?
O4 C22 1.420(11) . ?
C15 N2 1.249(9) . ?
C15 C16 1.453(11) . ?
C15 H15 0.9300 . ?
N2 C14 1.468(9) . ?
N1 C9 1.290(11) . ?
N1 C10 1.488(11) . ?
C21 C16 1.396(12) . ?
C21 C20 1.402(11) . ?
C18 C17 1.329(13) . ?
C18 C19 1.397(14) . ?
C18 H18 0.9300 . ?
C17 C16 1.406(11) . ?
C17 H17 0.9300 . ?
C20 C19 1.377(12) . ?
C6 C5 1.342(15) . ?
C6 C7 1.423(11) . ?
C6 H6 0.9300 . ?
C3 O3 1.355(11) . ?
C3 C4 1.379(12) . ?
C3 C8 1.412(12) . ?
C4 C5 1.395(15) . ?
C4 H4 0.9300 . ?
C26 N4 1.121(11) . ?
C26 N8 1.301(13) . ?
O3 C2 1.414(11) . ?
O1 C8 1.346(9) . ?
N7 C24 1.283(12) . ?
N7 C25 1.309(16) . ?
C19 H19 0.9300 . ?
C23 C22 1.497(17) . ?
C23 H23A 0.9600 . ?
C23 H23B 0.9600 . ?
C23 H23C 0.9600 . ?
C24 N3 1.146(12) . ?
C7 C8 1.388(12) . ?
C7 C9 1.421(14) . ?
C9 H9 0.9300 . ?
C22 H22A 0.9700 . ?
C22 H22B 0.9700 . ?
C14 C11 1.544(11) . ?
C14 H14A 0.9700 . ?
C14 H14B 0.9700 . ?
C1 C2 1.462(18) . ?
C1 H1A 0.9600 . ?
C1 H1B 0.9600 . ?
C1 H1C 0.9600 . ?
C25 N6 1.144(17) . ?
C5 H5 0.9300 . ?
C2 H2A 0.9700 . ?
C2 H2B 0.9700 . ?
N8 C27 1.296(13) . ?
C10 C11 1.513(11) . ?
C10 H10A 0.9700 . ?
C10 H10B 0.9700 . ?
C11 C12 1.516(13) . ?
C11 C13 1.532(11) . ?
C13 H13A 0.9600 . ?
C13 H13B 0.9600 . ?
C13 H13C 0.9600 . ?
C12 H12A 0.9600 . ?
C12 H12B 0.9600 . ?
C12 H12C 0.9600 . ?
C27 N5 1.111(12) . ?
